data_2214129
loop_
_publ_author_name
'Zhang, Xiao-Hong'
'Zhong, Ping'
'Lin, Qiao-Ying'

_publ_section_title <i>N</i>-Acetyl-<i>N</i>'-{3-cyano-1-[2,6-dichloro-4-(trifluoromethyl)phenyl]pyrazol-5-yl}thiourea
_journal_coeditor_code CV2236
_journal_issue 7
_journal_name_full 'Acta Crystallographica Section E'
_journal_page_first o3077
_journal_page_last o3077
_journal_paper_doi 10.1107/S1600536807020715
_journal_volume 63
_journal_year 2007
_chemical_formula_iupac 'C14 H8 Cl2 F3 N5 O S'
_chemical_formula_moiety 'C14 H8 Cl2 F3 N5 O S'
_chemical_formula_sum 'C14 H8 Cl2 F3 N5 O S'
_chemical_formula_weight 422.21
_chemical_melting_point 473
_chemical_name_systematic
;
<i>N</i>-Acetyl-<i>N</i>'-{3-cyano-1-[2,6-dichloro-4-
(trifluoromethyl)phenyl]pyrazol-5-yl}thiourea
;
_space_group_IT_number 14
_symmetry_cell_setting monoclinic
_symmetry_space_group_name_Hall '-P 2yn'
_symmetry_space_group_name_H-M 'P 1 21/n 1'
_atom_sites_solution_hydrogens geom
_atom_sites_solution_primary direct
_atom_sites_solution_secondary difmap
_cell_angle_alpha 90.00
_cell_angle_beta 90.803(2)
_cell_angle_gamma 90.00
_cell_formula_units_Z 4
_cell_length_a 9.0015(8)
_cell_length_b 14.3443(13)
_cell_length_c 13.3019(12)
_cell_measurement_reflns_used 2413
_cell_measurement_temperature 298(2)
_cell_measurement_theta_max 24.13
_cell_measurement_theta_min 2.86
_cell_volume 1717.4(3)
_computing_cell_refinement 'SAINT (Bruker, 2002)'
_computing_data_collection 'SMART (Bruker, 2002)'
_computing_data_reduction SAINT
_computing_molecular_graphics 'SHELXTL (Bruker, 2002)'
_computing_publication_material SHELXL97
_computing_structure_refinement 'SHELXL97 (Sheldrick, 1997)'
_computing_structure_solution 'SHELXS97 (Sheldrick, 1997)'
_diffrn_ambient_temperature 298(2)
_diffrn_measured_fraction_theta_full 0.994
_diffrn_measured_fraction_theta_max 0.994
_diffrn_measurement_device_type 'Bruker APEX area-detector'
_diffrn_measurement_method '\f and \w'
_diffrn_radiation_monochromator graphite
_diffrn_radiation_source 'fine-focus sealed tube'
_diffrn_radiation_type MoK\a
_diffrn_radiation_wavelength 0.71073
_diffrn_reflns_av_R_equivalents 0.0355
_diffrn_reflns_av_sigmaI/netI 0.0394
_diffrn_reflns_limit_h_max 9
_diffrn_reflns_limit_h_min -10
_diffrn_reflns_limit_k_max 17
_diffrn_reflns_limit_k_min -17
_diffrn_reflns_limit_l_max 15
_diffrn_reflns_limit_l_min -14
_diffrn_reflns_number 8974
_diffrn_reflns_theta_full 25.25
_diffrn_reflns_theta_max 25.25
_diffrn_reflns_theta_min 2.09
_diffrn_standards_number 0
_exptl_absorpt_coefficient_mu 0.545
_exptl_absorpt_correction_T_max 0.9425
_exptl_absorpt_correction_T_min 0.8493
_exptl_absorpt_correction_type multi-scan
_exptl_absorpt_process_details '(SADABS; Bruker, 2002)'
_exptl_crystal_colour Colourless
_exptl_crystal_density_diffrn 1.633
_exptl_crystal_density_method 'not measured'
_exptl_crystal_description Block
_exptl_crystal_F_000 848
_exptl_crystal_size_max 0.31
_exptl_crystal_size_mid 0.15
_exptl_crystal_size_min 0.11
_refine_diff_density_max 0.369
_refine_diff_density_min -0.281
_refine_ls_extinction_method none
_refine_ls_goodness_of_fit_ref 1.276
_refine_ls_hydrogen_treatment constr
_refine_ls_matrix_type full
_refine_ls_number_parameters 236
_refine_ls_number_reflns 3084
_refine_ls_number_restraints 0
_refine_ls_restrained_S_all 1.276
_refine_ls_R_factor_all 0.0861
_refine_ls_R_factor_gt 0.0781
_refine_ls_shift/su_max 0.001
_refine_ls_shift/su_mean 0.000
_refine_ls_structure_factor_coef Fsqd
_refine_ls_weighting_details 'calc w=1/[\s^2^(Fo^2^)+(0.0397P)^2^+2.7124P] where P=(Fo^2^+2Fc^2^)/3'
_refine_ls_weighting_scheme calc
_refine_ls_wR_factor_gt 0.1472
_refine_ls_wR_factor_ref 0.1507
_reflns_number_gt 2820
_reflns_number_total 3084
_reflns_threshold_expression I>2\s(I)
_cod_data_source_file cv2236.cif
_cod_data_source_block I
_cod_depositor_comments
;
The following automatic conversions were performed:
'_symmetry_cell_setting' value 'Monoclinic' changed to 'monoclinic'
according to '/home/saulius/struct/CIF-dictionaries/cif_core.dic'
dictionary named 'cif_core.dic' version 2.4.1 from 2010-06-29.

Automatic conversion script
Id: cif_fix_enum 1527 2010-12-29 10:47:43Z saulius 

The following automatic conversions were performed:

'_symmetry_cell_setting' value 'Monoclinic' changed to 'monoclinic'
according to /home/saulius/struct/CIF-dictionaries/cif_core.dic
dictionary named 'cif_core.dic' version 2.4.1 from 2010-06-29.

Automatic conversion script
Id: cif_fix_values 1715 2011-07-08 13:25:40Z adriana 
;
_cod_original_sg_symbol_H-M 'P 21/n'
_cod_database_code 2214129
_cod_database_fobs_code 2214129

loop_
_symmetry_equiv_pos_as_xyz
'x, y, z'
'-x+1/2, y+1/2, -z+1/2'
'-x, -y, -z'
'x-1/2, -y-1/2, z-1/2'

loop_
_atom_site_type_symbol
_atom_site_label
_atom_site_fract_x
_atom_site_fract_y
_atom_site_fract_z
_atom_site_U_iso_or_equiv
_atom_site_adp_type
_atom_site_calc_flag
_atom_site_refinement_flags
_atom_site_occupancy
Cl Cl1 0.19256(12) 0.07962(8) -0.07071(9) 0.0462(3) Uani d . 1
Cl Cl2 -0.15095(15) 0.25247(10) 0.19982(9) 0.0594(4) Uani d . 1
S S1 0.49154(13) 0.38450(9) 0.11126(9) 0.0471(3) Uani d . 1
F F1 -0.3483(3) 0.1067(3) -0.2227(2) 0.0727(10) Uani d . 1
F F2 -0.4383(4) 0.0369(3) -0.0978(3) 0.1039(15) Uani d . 1
O O1 0.1254(4) 0.3302(2) -0.1182(2) 0.0486(8) Uani d . 1
F F3 -0.4768(4) 0.1812(3) -0.1170(3) 0.0994(13) Uani d . 1
N N1 0.1295(4) 0.1653(2) 0.1297(2) 0.0315(8) Uani d . 1
N N2 0.1306(4) 0.1098(2) 0.2123(3) 0.0400(9) Uani d . 1
N N3 0.3220(6) 0.0631(4) 0.4320(4) 0.095(2) Uani d . 1
N N4 0.2570(4) 0.2851(2) 0.0481(2) 0.0356(8) Uani d . 1
H H4 0.1922 0.2771 0.0008 0.043 Uiso calc R 1
N N5 0.3241(4) 0.4064(2) -0.0514(2) 0.0361(8) Uani d . 1
H H5 0.3856 0.4508 -0.0632 0.043 Uiso calc R 1
C C1 -0.3749(6) 0.1154(4) -0.1262(4) 0.0534(13) Uani d . 1
C C2 -0.2382(5) 0.1359(3) -0.0640(3) 0.0379(10) Uani d . 1
C C3 -0.1013(5) 0.1057(3) -0.0955(3) 0.0353(10) Uani d . 1
H H3 -0.0910 0.0777 -0.1581 0.042 Uiso calc R 1
C C4 0.0206(4) 0.1179(3) -0.0325(3) 0.0320(9) Uani d . 1
C C5 0.0069(4) 0.1597(3) 0.0609(3) 0.0298(9) Uani d . 1
C C6 -0.1312(5) 0.1933(3) 0.0876(3) 0.0360(10) Uani d . 1
C C7 -0.2547(5) 0.1810(3) 0.0264(3) 0.0421(11) Uani d . 1
H H7 -0.3472 0.2027 0.0459 0.051 Uiso calc R 1
C C8 0.2489(4) 0.2236(3) 0.1272(3) 0.0307(9) Uani d . 1
C C9 0.3325(5) 0.2050(3) 0.2112(3) 0.0364(10) Uani d . 1
H H9 0.4219 0.2324 0.2309 0.044 Uiso calc R 1
C C10 0.2538(5) 0.1357(3) 0.2605(3) 0.0366(10) Uani d . 1
C C11 0.3520(4) 0.3560(3) 0.0346(3) 0.0329(9) Uani d . 1
C C12 0.2119(5) 0.3956(3) -0.1205(3) 0.0392(10) Uani d . 1
C C13 0.2015(7) 0.4701(4) -0.1981(4) 0.0686(17) Uani d . 1
H H13A 0.1269 0.4537 -0.2472 0.103 Uiso calc R 1
H H13B 0.2957 0.4766 -0.2304 0.103 Uiso calc R 1
H H13C 0.1754 0.5280 -0.1668 0.103 Uiso calc R 1
C C14 0.2918(6) 0.0928(4) 0.3560(4) 0.0558(14) Uani d . 1

loop_
_atom_site_aniso_label
_atom_site_aniso_U_11
_atom_site_aniso_U_22
_atom_site_aniso_U_33
_atom_site_aniso_U_12
_atom_site_aniso_U_13
_atom_site_aniso_U_23
Cl1 0.0337(6) 0.0556(7) 0.0495(7) 0.0009(5) 0.0069(5) -0.0065(5)
Cl2 0.0590(8) 0.0703(9) 0.0489(7) 0.0053(7) 0.0012(6) -0.0223(6)
S1 0.0407(7) 0.0483(7) 0.0519(7) -0.0184(5) -0.0136(5) 0.0133(6)
F1 0.060(2) 0.112(3) 0.0456(18) -0.0136(18) -0.0190(14) -0.0019(17)
F2 0.080(3) 0.131(3) 0.099(3) -0.066(2) -0.044(2) 0.046(2)
O1 0.051(2) 0.050(2) 0.0447(19) -0.0142(17) -0.0137(15) 0.0100(15)
F3 0.058(2) 0.145(4) 0.094(3) 0.038(2) -0.0370(19) -0.022(2)
N1 0.0293(18) 0.0338(18) 0.0315(18) -0.0089(15) -0.0034(14) 0.0050(15)
N2 0.047(2) 0.037(2) 0.036(2) -0.0092(17) 0.0003(17) 0.0122(16)
N3 0.086(4) 0.128(5) 0.069(3) -0.039(4) -0.028(3) 0.058(3)
N4 0.0326(19) 0.039(2) 0.0347(19) -0.0127(16) -0.0074(15) 0.0060(16)
N5 0.039(2) 0.0356(19) 0.0337(19) -0.0106(16) -0.0001(16) 0.0070(15)
C1 0.042(3) 0.070(4) 0.047(3) -0.006(3) -0.013(2) 0.012(3)
C2 0.039(3) 0.037(2) 0.038(2) -0.0044(19) -0.0033(19) 0.0080(19)
C3 0.038(2) 0.037(2) 0.031(2) -0.0028(19) -0.0008(18) 0.0005(18)
C4 0.030(2) 0.031(2) 0.035(2) -0.0036(18) 0.0030(17) 0.0045(18)
C5 0.028(2) 0.029(2) 0.032(2) -0.0095(17) -0.0021(17) 0.0045(17)
C6 0.041(2) 0.035(2) 0.032(2) -0.0025(19) 0.0011(19) -0.0019(18)
C7 0.035(2) 0.045(3) 0.046(3) 0.004(2) -0.001(2) 0.000(2)
C8 0.030(2) 0.031(2) 0.031(2) -0.0049(18) -0.0015(17) 0.0004(18)
C9 0.033(2) 0.037(2) 0.039(2) -0.0090(19) -0.0077(19) 0.0033(19)
C10 0.035(2) 0.041(2) 0.034(2) -0.005(2) -0.0062(18) 0.0048(19)
C11 0.031(2) 0.031(2) 0.036(2) -0.0022(18) 0.0050(18) -0.0031(18)
C12 0.048(3) 0.038(2) 0.032(2) -0.001(2) -0.003(2) 0.0011(19)
C13 0.081(4) 0.065(4) 0.059(3) -0.021(3) -0.026(3) 0.024(3)
C14 0.050(3) 0.066(3) 0.052(3) -0.020(3) -0.009(2) 0.022(3)

loop_
_atom_type_symbol
_atom_type_description
_atom_type_scat_dispersion_real
_atom_type_scat_dispersion_imag
_atom_type_scat_source
C C 0.0033 0.0016 'International Tables Vol C Tables 4.2.6.8 and 6.1.1.4'
H H 0.0000 0.0000 'International Tables Vol C Tables 4.2.6.8 and 6.1.1.4'
N N 0.0061 0.0033 'International Tables Vol C Tables 4.2.6.8 and 6.1.1.4'
O O 0.0106 0.0060 'International Tables Vol C Tables 4.2.6.8 and 6.1.1.4'
F F 0.0171 0.0103 'International Tables Vol C Tables 4.2.6.8 and 6.1.1.4'
S S 0.1246 0.1234 'International Tables Vol C Tables 4.2.6.8 and 6.1.1.4'
Cl Cl 0.1484 0.1585 'International Tables Vol C Tables 4.2.6.8 and 6.1.1.4'

loop_
_geom_angle_atom_site_label_1
_geom_angle_atom_site_label_2
_geom_angle_atom_site_label_3
_geom_angle
N2 N1 C8 112.5(3)
N2 N1 C5 118.9(3)
C8 N1 C5 128.6(3)
C10 N2 N1 102.9(3)
C11 N4 C8 129.0(3)
C11 N4 H4 115.5
C8 N4 H4 115.5
C12 N5 C11 128.8(4)
C12 N5 H5 115.6
C11 N5 H5 115.6
F1 C1 F2 106.5(5)
F1 C1 F3 107.1(4)
F2 C1 F3 106.2(5)
F1 C1 C2 113.4(4)
F2 C1 C2 111.3(4)
F3 C1 C2 111.9(4)
C7 C2 C3 121.5(4)
C7 C2 C1 118.4(4)
C3 C2 C1 120.1(4)
C2 C3 C4 118.8(4)
C2 C3 H3 120.6
C4 C3 H3 120.6
C3 C4 C5 121.2(4)
C3 C4 Cl1 119.2(3)
C5 C4 Cl1 119.5(3)
C6 C5 C4 118.1(4)
C6 C5 N1 120.4(4)
C4 C5 N1 121.5(4)
C7 C6 C5 121.5(4)
C7 C6 Cl2 118.8(3)
C5 C6 Cl2 119.7(3)
C2 C7 C6 118.7(4)
C2 C7 H7 120.6
C6 C7 H7 120.6
N1 C8 C9 106.7(3)
N1 C8 N4 117.5(3)
C9 C8 N4 135.8(4)
C8 C9 C10 104.3(4)
C8 C9 H9 127.8
C10 C9 H9 127.8
N2 C10 C9 113.6(4)
N2 C10 C14 119.4(4)
C9 C10 C14 127.0(4)
N4 C11 N5 113.6(4)
N4 C11 S1 125.7(3)
N5 C11 S1 120.7(3)
O1 C12 N5 122.4(4)
O1 C12 C13 122.4(4)
N5 C12 C13 115.1(4)
C12 C13 H13A 109.5
C12 C13 H13B 109.5
H13A C13 H13B 109.5
C12 C13 H13C 109.5
H13A C13 H13C 109.5
H13B C13 H13C 109.5
N3 C14 C10 177.1(6)

loop_
_geom_bond_atom_site_label_1
_geom_bond_atom_site_label_2
_geom_bond_distance
Cl1 C4 1.726(4)
Cl2 C6 1.729(4)
S1 C11 1.658(4)
F1 C1 1.315(6)
F2 C1 1.320(6)
O1 C12 1.220(5)
F3 C1 1.323(6)
N1 N2 1.356(4)
N1 C8 1.362(5)
N1 C5 1.426(5)
N2 C10 1.327(5)
N3 C14 1.127(6)
N4 C11 1.342(5)
N4 C8 1.377(5)
N4 H4 0.8600
N5 C12 1.365(5)
N5 C11 1.374(5)
N5 H5 0.8600
C1 C2 1.502(6)
C2 C7 1.375(6)
C2 C3 1.376(6)
C3 C4 1.383(6)
C3 H3 0.9300
C4 C5 1.387(6)
C5 C6 1.385(6)
C6 C7 1.380(6)
C7 H7 0.9300
C8 C9 1.364(5)
C9 C10 1.389(6)
C9 H9 0.9300
C10 C14 1.449(6)
C12 C13 1.487(6)
C13 H13A 0.9600
C13 H13B 0.9600
C13 H13C 0.9600

loop_
_geom_hbond_atom_site_label_D
_geom_hbond_atom_site_label_H
_geom_hbond_atom_site_label_A
_geom_hbond_site_symmetry_A
_geom_hbond_distance_DH
_geom_hbond_distance_HA
_geom_hbond_distance_DA
_geom_hbond_angle_DHA
N4 H4 O1 . 0.86 1.85 2.577(4) 141
N5 H5 S1 3_665 0.86 2.69 3.524(3) 164

loop_
_geom_torsion_atom_site_label_1
_geom_torsion_atom_site_label_2
_geom_torsion_atom_site_label_3
_geom_torsion_atom_site_label_4
_geom_torsion
C8 N1 N2 C10 0.1(5)
C5 N1 N2 C10 -177.3(4)
F1 C1 C2 C7 155.1(4)
F2 C1 C2 C7 -84.8(6)
F3 C1 C2 C7 33.8(6)
F1 C1 C2 C3 -27.9(6)
F2 C1 C2 C3 92.1(6)
F3 C1 C2 C3 -149.3(4)
C7 C2 C3 C4 2.7(6)
C1 C2 C3 C4 -174.1(4)
C2 C3 C4 C5 0.0(6)
C2 C3 C4 Cl1 179.5(3)
C3 C4 C5 C6 -3.3(6)
Cl1 C4 C5 C6 177.2(3)
C3 C4 C5 N1 174.6(4)
Cl1 C4 C5 N1 -4.9(5)
N2 N1 C5 C6 70.7(5)
C8 N1 C5 C6 -106.3(5)
N2 N1 C5 C4 -107.2(4)
C8 N1 C5 C4 75.9(5)
C4 C5 C6 C7 4.1(6)
N1 C5 C6 C7 -173.9(4)
C4 C5 C6 Cl2 -175.9(3)
N1 C5 C6 Cl2 6.2(5)
C3 C2 C7 C6 -2.0(7)
C1 C2 C7 C6 174.9(4)
C5 C6 C7 C2 -1.5(7)
Cl2 C6 C7 C2 178.5(3)
N2 N1 C8 C9 0.5(5)
C5 N1 C8 C9 177.6(4)
N2 N1 C8 N4 -178.1(3)
C5 N1 C8 N4 -1.0(6)
C11 N4 C8 N1 171.3(4)
C11 N4 C8 C9 -6.8(8)
N1 C8 C9 C10 -0.9(5)
N4 C8 C9 C10 177.4(5)
N1 N2 C10 C9 -0.8(5)
N1 N2 C10 C14 178.3(4)
C8 C9 C10 N2 1.1(5)
C8 C9 C10 C14 -177.9(5)
C8 N4 C11 N5 -177.1(4)
C8 N4 C11 S1 2.6(6)
C12 N5 C11 N4 2.6(6)
C12 N5 C11 S1 -177.2(4)
C11 N5 C12 O1 -7.1(7)
C11 N5 C12 C13 172.1(4)
N2 C10 C14 N3 -128(12)
C9 C10 C14 N3 51(12)

loop_
_cod_related_entry_id
_cod_related_entry_database
_cod_related_entry_code
1 ChemSpider 21124243
